data_2209941
loop_
_publ_author_name
'Seethalakshmi, T.'
'Venkatesan, P.'
'Fronczek, F. R.'
'Kaliannan, P.'
'Thamotharan, S.'

_publ_section_title
;
 4-Amino-(1-carboxymethyl)pyridinium chloride
;
_journal_coeditor_code LH2129
_journal_issue 8
_journal_name_full 'Acta Crystallographica Section E'
_journal_page_first o3389
_journal_page_last o3390
_journal_paper_doi 10.1107/S1600536806027012
_journal_volume 62
_journal_year 2006
_chemical_formula_iupac 'C7 H9 N2 O2 +, Cl -'
_chemical_formula_moiety 'C7 H9 N2 O2 +, Cl -'
_chemical_formula_sum 'C7 H9 Cl N2 O2'
_chemical_formula_weight 188.61
_chemical_name_systematic
;
4-Amino-(1-carboxymethyl)pyridinium chloride
;
_space_group_IT_number 19
_symmetry_cell_setting orthorhombic
_symmetry_space_group_name_Hall 'P 2ac 2ab'
_symmetry_space_group_name_H-M 'P 21 21 21'
_atom_sites_solution_hydrogens geom
_atom_sites_solution_primary direct
_atom_sites_solution_secondary difmap
_audit_creation_method SHELXL-97
_cell_angle_alpha 90.00
_cell_angle_beta 90.00
_cell_angle_gamma 90.00
_cell_formula_units_Z 4
_cell_length_a 4.4324(5)
_cell_length_b 8.8524(10)
_cell_length_c 21.431(3)
_cell_measurement_reflns_used 1310
_cell_measurement_temperature 115(2)
_cell_measurement_theta_max 28.7
_cell_measurement_theta_min 2.5
_cell_volume 840.90(18)
_computing_cell_refinement 'SCALEPACK (Otwinowski & Minor, 1997)'
_computing_data_collection 'COLLECT (Nonius, 2000)'
_computing_data_reduction 'SCALEPACK and DENZO (Otwinowski & Minor, 1997)'
_computing_molecular_graphics 'ORTEP-3 for Windows (Version 1.07; Farrugia, 1997) and PLATON (Spek, 2003)'
_computing_publication_material SHELXL97
_computing_structure_refinement 'SHELXL97 (Sheldrick, 1997)'
_computing_structure_solution 'SIR92 (Altomare <i>et al.</i>,  1994)'
_diffrn_ambient_temperature 115(2)
_diffrn_measured_fraction_theta_full 0.997
_diffrn_measured_fraction_theta_max 0.998
_diffrn_measurement_device 'Nonius KappaCCD (with an Cryosystems Oxford Cryostream cooler)'
_diffrn_measurement_method '\w scans with \k offsets'
_diffrn_radiation_monochromator graphite
_diffrn_radiation_source 'fine-focus sealed tube'
_diffrn_radiation_type MoK\a
_diffrn_radiation_wavelength 0.71073
_diffrn_reflns_av_R_equivalents 0.064
_diffrn_reflns_av_sigmaI/netI 0.0306
_diffrn_reflns_limit_h_max 5
_diffrn_reflns_limit_h_min -5
_diffrn_reflns_limit_k_max 11
_diffrn_reflns_limit_k_min -11
_diffrn_reflns_limit_l_max 28
_diffrn_reflns_limit_l_min -28
_diffrn_reflns_number 18548
_diffrn_reflns_theta_full 25.00
_diffrn_reflns_theta_max 28.66
_diffrn_reflns_theta_min 2.98
_diffrn_standards_decay_% <2
_diffrn_standards_number 0
_exptl_absorpt_coefficient_mu 0.413
_exptl_absorpt_correction_T_max 0.960
_exptl_absorpt_correction_T_min 0.904
_exptl_absorpt_correction_type multi-scan
_exptl_absorpt_process_details '(SCALEPACK; Otwinowski & Minor, 1997)'
_exptl_crystal_colour colourless
_exptl_crystal_density_diffrn 1.490
_exptl_crystal_density_method 'not measured'
_exptl_crystal_description 'needle fragment'
_exptl_crystal_F_000 392
_exptl_crystal_size_max 0.25
_exptl_crystal_size_mid 0.12
_exptl_crystal_size_min 0.10
_refine_diff_density_max 0.422
_refine_diff_density_min -0.504
_refine_ls_abs_structure_details 'Flack (1983), 859 Friedel pairs'
_refine_ls_abs_structure_Flack 0.32(8)
_refine_ls_extinction_method none
_refine_ls_goodness_of_fit_ref 1.111
_refine_ls_hydrogen_treatment mixed
_refine_ls_matrix_type full
_refine_ls_number_parameters 119
_refine_ls_number_reflns 2149
_refine_ls_number_restraints 0
_refine_ls_restrained_S_all 1.111
_refine_ls_R_factor_all 0.0529
_refine_ls_R_factor_gt 0.0435
_refine_ls_shift/su_max 0.001
_refine_ls_shift/su_mean 0.000
_refine_ls_structure_factor_coef Fsqd
_refine_ls_weighting_details 'calc w=1/[\s^2^(Fo^2^)+(0.0668P)^2^+0.092P] where P=(Fo^2^+2Fc^2^)/3'
_refine_ls_weighting_scheme calc
_refine_ls_wR_factor_gt 0.1023
_refine_ls_wR_factor_ref 0.1071
_reflns_number_gt 1900
_reflns_number_total 2149
_reflns_threshold_expression I>2\s(I)
_cod_data_source_file lh2129.cif
_cod_data_source_block I
_cod_depositor_comments
;
The following automatic conversions were performed:
'_symmetry_cell_setting' value 'Orthorhombic' changed to 'orthorhombic'
according to '/home/saulius/struct/CIF-dictionaries/cif_core.dic'
dictionary named 'cif_core.dic' version 2.4.1 from 2010-06-29.

Automatic conversion script
Id: cif_fix_enum 1527 2010-12-29 10:47:43Z saulius 

The following automatic conversions were performed:

'_symmetry_cell_setting' value 'Orthorhombic' changed to
'orthorhombic' according to
/home/saulius/struct/CIF-dictionaries/cif_core.dic dictionary named
'cif_core.dic' version 2.4.1 from 2010-06-29.

Automatic conversion script
Id: cif_fix_values 1715 2011-07-08 13:25:40Z adriana 
;
_cod_database_code 2209941
_cod_database_fobs_code 2209941

loop_
_symmetry_equiv_pos_as_xyz
'x, y, z'
'-x+1/2, -y, z+1/2'
'x+1/2, -y+1/2, -z'
'-x, y+1/2, -z+1/2'

loop_
_atom_site_type_symbol
_atom_site_label
_atom_site_fract_x
_atom_site_fract_y
_atom_site_fract_z
_atom_site_U_iso_or_equiv
_atom_site_adp_type
_atom_site_calc_flag
_atom_site_refinement_flags
_atom_site_occupancy
Cl Cl1 0.60083(12) 0.32462(6) 0.67439(2) 0.02534(15) Uani d . 1
O O1 0.8708(4) 0.34638(17) 0.54780(7) 0.0238(3) Uani d . 1
H H1O 0.788(6) 0.350(3) 0.5779(14) 0.036 Uiso d . 1
O O2 0.5250(4) 0.52232(18) 0.52235(7) 0.0262(4) Uani d . 1
N N1 0.7427(4) 0.54567(19) 0.40290(8) 0.0192(4) Uani d . 1
N N2 0.2727(5) 0.8335(2) 0.28746(8) 0.0246(4) Uani d . 1
H H1N 0.256(6) 0.925(3) 0.2961(13) 0.030 Uiso d . 1
H H2N 0.157(5) 0.795(3) 0.2557(12) 0.030 Uiso d . 1
C C1 0.5705(5) 0.4895(2) 0.35559(9) 0.0199(4) Uani d . 1
H H1 0.5585 0.3833 0.3497 0.024 Uiso calc R 1
C C2 0.4152(5) 0.5831(2) 0.31652(9) 0.0204(4) Uani d . 1
H H2 0.2984 0.5414 0.2836 0.024 Uiso calc R 1
C C3 0.4263(5) 0.7413(2) 0.32456(9) 0.0197(4) Uani d . 1
C C4 0.6114(5) 0.7966(2) 0.37398(9) 0.0220(4) Uani d . 1
H H4 0.6304 0.9023 0.3808 0.026 Uiso calc R 1
C C5 0.7604(5) 0.6975(2) 0.41131(10) 0.0220(4) Uani d . 1
H H5 0.8810 0.7356 0.4444 0.026 Uiso calc R 1
C C6 0.8933(5) 0.4438(2) 0.44637(9) 0.0224(4) Uani d . 1
H H6A 1.1059 0.4757 0.4516 0.027 Uiso calc R 1
H H6B 0.8927 0.3402 0.4290 0.027 Uiso calc R 1
C C7 0.7379(5) 0.4432(2) 0.50968(10) 0.0196(4) Uani d . 1

loop_
_atom_site_aniso_label
_atom_site_aniso_U_11
_atom_site_aniso_U_22
_atom_site_aniso_U_33
_atom_site_aniso_U_12
_atom_site_aniso_U_13
_atom_site_aniso_U_23
Cl1 0.0353(3) 0.0232(2) 0.0176(2) -0.0036(2) 0.0044(2) -0.00215(19)
O1 0.0279(8) 0.0290(8) 0.0147(6) 0.0042(7) 0.0014(6) 0.0028(6)
O2 0.0315(8) 0.0276(8) 0.0193(7) 0.0067(6) 0.0038(6) 0.0011(6)
N1 0.0218(9) 0.0225(9) 0.0134(8) 0.0013(7) 0.0003(7) -0.0006(6)
N2 0.0361(10) 0.0209(9) 0.0168(8) 0.0035(9) -0.0022(8) -0.0008(7)
C1 0.0240(11) 0.0201(9) 0.0156(9) -0.0012(8) 0.0033(8) -0.0025(7)
C2 0.0237(10) 0.0229(9) 0.0145(9) -0.0009(8) -0.0002(9) -0.0011(7)
C3 0.0241(10) 0.0229(9) 0.0122(8) 0.0001(8) 0.0057(10) 0.0002(8)
C4 0.0275(10) 0.0193(9) 0.0192(9) -0.0035(9) 0.0019(9) -0.0030(7)
C5 0.0230(10) 0.0255(11) 0.0176(9) -0.0034(9) 0.0005(8) -0.0034(8)
C6 0.0246(10) 0.0266(10) 0.0158(9) 0.0058(10) 0.0014(9) 0.0009(7)
C7 0.0217(10) 0.0188(9) 0.0183(10) -0.0028(9) -0.0004(8) -0.0018(7)

loop_
_atom_type_symbol
_atom_type_description
_atom_type_scat_dispersion_real
_atom_type_scat_dispersion_imag
_atom_type_scat_source
C C 0.0033 0.0016 'International Tables Vol C Tables 4.2.6.8 and 6.1.1.4'
H H 0.0000 0.0000 'International Tables Vol C Tables 4.2.6.8 and 6.1.1.4'
Cl Cl 0.1484 0.1585 'International Tables Vol C Tables 4.2.6.8 and 6.1.1.4'
N N 0.0061 0.0033 'International Tables Vol C Tables 4.2.6.8 and 6.1.1.4'
O O 0.0106 0.0060 'International Tables Vol C Tables 4.2.6.8 and 6.1.1.4'

loop_
_geom_angle_atom_site_label_1
_geom_angle_atom_site_label_2
_geom_angle_atom_site_label_3
_geom_angle
C7 O1 H1O 107(2)
C5 N1 C1 119.49(18)
C5 N1 C6 120.04(18)
C1 N1 C6 120.38(17)
C3 N2 H1N 120.6(19)
C3 N2 H2N 119.9(16)
H1N N2 H2N 119(2)
N1 C1 C2 121.14(18)
N1 C1 H1 119.4
C2 C1 H1 119.4
C1 C2 C3 120.68(19)
C1 C2 H2 119.7
C3 C2 H2 119.7
N2 C3 C2 121.3(2)
N2 C3 C4 121.93(19)
C2 C3 C4 116.80(18)
C5 C4 C3 119.67(18)
C5 C4 H4 120.2
C3 C4 H4 120.2
N1 C5 C4 122.21(19)
N1 C5 H5 118.9
C4 C5 H5 118.9
N1 C6 C7 111.40(18)
N1 C6 H6A 109.3
C7 C6 H6A 109.3
N1 C6 H6B 109.3
C7 C6 H6B 109.3
H6A C6 H6B 108.0
O2 C7 O1 125.85(19)
O2 C7 C6 123.55(19)
O1 C7 C6 110.60(17)

loop_
_geom_bond_atom_site_label_1
_geom_bond_atom_site_label_2
_geom_bond_distance
O1 C7 1.322(3)
O1 H1O 0.74(3)
O2 C7 1.206(3)
N1 C5 1.358(3)
N1 C1 1.363(3)
N1 C6 1.458(3)
N2 C3 1.327(3)
N2 H1N 0.83(3)
N2 H2N 0.92(3)
C1 C2 1.365(3)
C1 H1 0.9500
C2 C3 1.412(3)
C2 H2 0.9500
C3 C4 1.427(3)
C4 C5 1.359(3)
C4 H4 0.9500
C5 H5 0.9500
C6 C7 1.521(3)
C6 H6A 0.9900
C6 H6B 0.9900

loop_
_geom_hbond_atom_site_label_D
_geom_hbond_atom_site_label_H
_geom_hbond_atom_site_label_A
_geom_hbond_site_symmetry_A
_geom_hbond_distance_DH
_geom_hbond_distance_HA
_geom_hbond_distance_DA
_geom_hbond_angle_DHA
_geom_hbond_publ_flag
O1 H1O Cl1 . 0.74(3) 2.24(3) 2.9712(16) 169(3) yes
N2 H1N Cl1 3_466 0.83(3) 2.41(3) 3.226(2) 168(3) yes
N2 H2N Cl1 2_564 0.92(3) 2.34(3) 3.252(2) 174(2) yes

loop_
_geom_torsion_atom_site_label_1
_geom_torsion_atom_site_label_2
_geom_torsion_atom_site_label_3
_geom_torsion_atom_site_label_4
_geom_torsion
C5 N1 C1 C2 -0.1(3)
C6 N1 C1 C2 176.47(19)
N1 C1 C2 C3 -0.7(3)
C1 C2 C3 N2 -179.00(18)
C1 C2 C3 C4 1.4(3)
N2 C3 C4 C5 179.0(2)
C2 C3 C4 C5 -1.5(3)
C1 N1 C5 C4 0.0(3)
C6 N1 C5 C4 -176.54(19)
C3 C4 C5 N1 0.8(3)
C5 N1 C6 C7 70.3(2)
C1 N1 C6 C7 -106.2(2)
N1 C6 C7 O2 -2.8(3)
N1 C6 C7 O1 177.80(17)

loop_
_cod_related_entry_id
_cod_related_entry_database
_cod_related_entry_code
1 ChemSpider 21127686
